data_1506684
loop_
_publ_author_name
'Hanessian, Stephen'
'Giroux, Simon'
'Buffat, Maxime'

_publ_section_title
;
 Total synthesis and structural confirmation of (+)-longicin.
;
_journal_issue 18
_journal_name_full 'Organic letters'
_journal_page_first 3989
_journal_page_last 3992
_journal_paper_doi 10.1021/ol051483k
_journal_volume 7
_journal_year 2005
_chemical_compound_source 'Synthesized by the authors. See text'
_chemical_formula_sum 'C25 H46 O5'
_chemical_formula_weight 426.62
_chemical_name_systematic
; 
 ? 
;
_space_group_IT_number 4
_symmetry_cell_setting monoclinic
_symmetry_space_group_name_Hall 'P 2yb'
_symmetry_space_group_name_H-M 'P 1 21 1'
_atom_sites_solution_hydrogens geom
_atom_sites_solution_primary direct
_atom_sites_solution_secondary difmap
_audit_creation_method SHELXL-97
_cell_angle_alpha 90.00
_cell_angle_beta 90.45(3)
_cell_angle_gamma 90.00
_cell_formula_units_Z 2
_cell_length_a 5.764(2)
_cell_length_b 7.575(2)
_cell_length_c 29.802(10)
_cell_measurement_reflns_used 25
_cell_measurement_temperature 293(2)
_cell_measurement_theta_max 25.00
_cell_measurement_theta_min 20.00
_cell_volume 1301.2(7)
_computing_cell_refinement 'CAD4 Program (Nonius 1989)'
_computing_data_collection 'CAD4 Program (Nonius 1989)'
_computing_data_reduction 'Local Program'
_computing_molecular_graphics 'SHELXTL (Bruker, 1997)'
_computing_publication_material 'UdMX (local program)'
_computing_structure_refinement 'SHELXL97 (Sheldrick, 1997)'
_computing_structure_solution 'SHELXS97 (Sheldrick, 1997)'
_diffrn_ambient_temperature 293(2)
_diffrn_measured_fraction_theta_full 0.999
_diffrn_measured_fraction_theta_max 0.999
_diffrn_measurement_device_type Enraf-Nonius-CAD4
_diffrn_measurement_method \w
_diffrn_radiation_monochromator graphite
_diffrn_radiation_source 'Sealed Tube'
_diffrn_radiation_type CuK\a
_diffrn_radiation_wavelength 1.54178
_diffrn_reflns_av_R_equivalents 0.049
_diffrn_reflns_av_sigmaI/netI 0.0319
_diffrn_reflns_limit_h_max 7
_diffrn_reflns_limit_h_min -7
_diffrn_reflns_limit_k_max 9
_diffrn_reflns_limit_k_min -9
_diffrn_reflns_limit_l_max 36
_diffrn_reflns_limit_l_min -36
_diffrn_reflns_number 19455
_diffrn_reflns_theta_full 69.98
_diffrn_reflns_theta_max 69.98
_diffrn_reflns_theta_min 1.48
_diffrn_standards_decay_% -0.26
_diffrn_standards_interval_time 60
_diffrn_standards_number 3
_exptl_absorpt_coefficient_mu 0.584
_exptl_absorpt_correction_T_max 0.9600
_exptl_absorpt_correction_T_min 0.7900
_exptl_absorpt_correction_type none
_exptl_absorpt_process_details 'No absorption correction applied'
_exptl_crystal_colour Colourless
_exptl_crystal_density_diffrn 1.089
_exptl_crystal_density_method 'not measured'
_exptl_crystal_description block
_exptl_crystal_F_000 472
_exptl_crystal_size_max 0.42
_exptl_crystal_size_mid 0.33
_exptl_crystal_size_min 0.07
_refine_diff_density_max 0.287
_refine_diff_density_min -0.208
_refine_diff_density_rms 0.078
_refine_ls_abs_structure_details 'Flack H D (1983), Acta Cryst. A39, 876-881'
_refine_ls_abs_structure_Flack 0.0(3)
_refine_ls_extinction_coef 0.0058(8)
_refine_ls_extinction_expression Fc^*^=kFc[1+0.001xFc^2^\l^3^/sin(2\q)]^-1/4^
_refine_ls_extinction_method SHELXL
_refine_ls_goodness_of_fit_ref 0.909
_refine_ls_hydrogen_treatment constr
_refine_ls_matrix_type full
_refine_ls_number_parameters 283
_refine_ls_number_reflns 4916
_refine_ls_number_restraints 5
_refine_ls_restrained_S_all 0.908
_refine_ls_R_factor_all 0.0794
_refine_ls_R_factor_gt 0.0572
_refine_ls_shift/su_max 0.001
_refine_ls_shift/su_mean 0.000
_refine_ls_structure_factor_coef Fsqd
_refine_ls_weighting_details 'calc w=1/[\s^2^(Fo^2^)+(0.1112P)^2^+0.0000P] where P=(Fo^2^+2Fc^2^)/3'
_refine_ls_weighting_scheme calc
_refine_ls_wR_factor_gt 0.1518
_refine_ls_wR_factor_ref 0.1712
_reflns_number_gt 2999
_reflns_number_total 4916
_reflns_threshold_expression I>2\s(I)
_cod_data_source_file ol051483ksi20050624_034156.cif
_cod_data_source_block han374
_cod_depositor_comments
;
The following automatic conversions were performed:
'_atom_site_symetry_multiplicity' tag replaced with
'_atom_site_symmetry_multiplicity'.

Automatic conversion script
Id: cif_correct_tags 1440 2010-10-19 06:21:57Z saulius 

The following automatic conversions were performed:

'_symmetry_cell_setting' value 'Monoclinic' changed to 'monoclinic'
according to /home/saulius/struct/CIF-dictionaries/cif_core.dic
dictionary named 'cif_core.dic' version 2.4.1 from
2010-06-29.

'_geom_bond_publ_flag' value 'Y' changed to 'y'
according to /home/saulius/struct/CIF-dictionaries/cif_core.dic
dictionary named 'cif_core.dic' version 2.4.1 from 2010-06-29 (34
times).

'_geom_angle_publ_flag' value 'Y' changed to 'y' according
to /home/saulius/struct/CIF-dictionaries/cif_core.dic dictionary
named 'cif_core.dic' version 2.4.1 from 2010-06-29 (41
time).

'_geom_torsion_publ_flag' value 'Y' changed to 'y' according
to /home/saulius/struct/CIF-dictionaries/cif_core.dic dictionary
named 'cif_core.dic' version 2.4.1 from 2010-06-29 (50 times).

Automatic conversion script
Id: cif_fix_values 1715 2011-07-08 13:25:40Z adriana 
;
_cod_original_sg_symbol_H-M P21
_cod_database_code 1506684

loop_
_symmetry_equiv_pos_as_xyz
'x, y, z'
'-x, y+1/2, -z'

loop_
_atom_site_label
_atom_site_type_symbol
_atom_site_fract_x
_atom_site_fract_y
_atom_site_fract_z
_atom_site_U_iso_or_equiv
_atom_site_adp_type
_atom_site_occupancy
_atom_site_symmetry_multiplicity
_atom_site_calc_flag
_atom_site_refinement_flags
_atom_site_disorder_assembly
_atom_site_disorder_group
O1 O -0.6051(4) 0.5070(3) 0.55485(6) 0.0887(7) Uani 1 1 d . . .
O2 O -0.4827(3) 0.5525(3) 0.48558(5) 0.0726(6) Uani 1 1 d . . .
O3 O -0.1051(3) 0.4578(3) 0.39138(5) 0.0765(6) Uani 1 1 d . A .
O4 O -0.1185(4) 0.2269(4) 0.31372(7) 0.0939(7) Uani 1 1 d D . .
C1 C -0.4486(5) 0.5017(4) 0.52854(8) 0.0699(7) Uani 1 1 d . . .
C2 C -0.2021(4) 0.4453(5) 0.53530(8) 0.0772(8) Uani 1 1 d . . .
H2A H -0.1938 0.3352 0.5519 0.093 Uiso 1 1 calc R . .
H2B H -0.1146 0.5347 0.5514 0.093 Uiso 1 1 calc R . .
C3 C -0.1114(4) 0.4224(5) 0.48865(8) 0.0721(8) Uani 1 1 d . . .
H3A H -0.1245 0.3006 0.4790 0.087 Uiso 1 1 calc R . .
H3B H 0.0496 0.4588 0.4869 0.087 Uiso 1 1 calc R . .
C4 C -0.2660(4) 0.5415(4) 0.46065(7) 0.0648(7) Uani 1 1 d . . .
H4 H -0.1959 0.6590 0.4585 0.078 Uiso 1 1 calc R . .
C5 C -0.3224(4) 0.4737(4) 0.41427(8) 0.0668(7) Uani 1 1 d . . .
H5 H -0.3940 0.3568 0.4167 0.080 Uiso 1 1 calc R . .
C6 C -0.4730(5) 0.5900(5) 0.38514(9) 0.0825(9) Uani 1 1 d . . .
H6A H -0.4511 0.7138 0.3922 0.099 Uiso 1 1 calc R . .
H6B H -0.6359 0.5601 0.3880 0.099 Uiso 1 1 calc R . .
C7 C -0.3836(5) 0.5461(5) 0.33882(8) 0.0820(9) Uani 1 1 d . A .
H7A H -0.4573 0.4404 0.3271 0.098 Uiso 1 1 calc R . .
H7B H -0.4114 0.6429 0.3181 0.098 Uiso 1 1 calc R . .
C8 C -0.1311(5) 0.5177(5) 0.34597(9) 0.0822(9) Uani 1 1 d . . .
H8 H -0.0562 0.6335 0.3441 0.099 Uiso 1 1 calc R A .
C9 C -0.0067(5) 0.3983(4) 0.31456(9) 0.0723(8) Uani 1 1 d . A .
H9 H 0.1539 0.3841 0.3250 0.087 Uiso 1 1 calc R . .
C10 C -0.0057(5) 0.4626(5) 0.26661(8) 0.0823(9) Uani 1 1 d . . .
H10A H -0.1567 0.4386 0.2534 0.099 Uiso 1 1 calc R A .
H10B H 0.0151 0.5897 0.2668 0.099 Uiso 1 1 calc R . .
C11 C 0.1762(5) 0.3833(6) 0.23702(9) 0.0864(9) Uani 1 1 d . A .
H11A H 0.1542 0.2563 0.2365 0.104 Uiso 1 1 calc R . .
H11B H 0.3271 0.4060 0.2505 0.104 Uiso 1 1 calc R . .
C12 C 0.1794(5) 0.4489(5) 0.18919(8) 0.0824(9) Uani 1 1 d . . .
H12A H 0.0342 0.4160 0.1748 0.099 Uiso 1 1 calc R A .
H12B H 0.1866 0.5768 0.1897 0.099 Uiso 1 1 calc R . .
C13 C 0.3748(5) 0.3816(6) 0.16114(9) 0.0872(10) Uani 1 1 d . A .
H13A H 0.3686 0.2536 0.1610 0.105 Uiso 1 1 calc R . .
H13B H 0.5198 0.4156 0.1754 0.105 Uiso 1 1 calc R . .
C14 C 0.3785(5) 0.4442(5) 0.11335(8) 0.0815(8) Uani 1 1 d . . .
H14A H 0.2368 0.4051 0.0987 0.098 Uiso 1 1 calc R A .
H14B H 0.3771 0.5722 0.1134 0.098 Uiso 1 1 calc R . .
C15 C 0.5802(5) 0.3835(6) 0.08590(9) 0.0864(9) Uani 1 1 d . A .
H15A H 0.5837 0.2555 0.0865 0.104 Uiso 1 1 calc R . .
H15B H 0.7217 0.4250 0.1002 0.104 Uiso 1 1 calc R . .
C16 C 0.5817(5) 0.4424(6) 0.03784(9) 0.0838(9) Uani 1 1 d . . .
H16A H 0.5774 0.5704 0.0373 0.101 Uiso 1 1 calc R A .
H16B H 0.4406 0.4004 0.0234 0.101 Uiso 1 1 calc R . .
C17 C 0.7856(5) 0.3818(6) 0.01035(9) 0.0875(10) Uani 1 1 d . A .
H17A H 0.9267 0.4243 0.0246 0.105 Uiso 1 1 calc R . .
H17B H 0.7903 0.2538 0.0110 0.105 Uiso 1 1 calc R . .
C18 C 0.7852(5) 0.4402(6) -0.03737(9) 0.0851(9) Uani 1 1 d . . .
H18A H 0.7759 0.5680 -0.0378 0.102 Uiso 1 1 calc R A .
H18B H 0.6451 0.3955 -0.0516 0.102 Uiso 1 1 calc R . .
C19 C 0.9884(6) 0.3857(6) -0.06560(9) 0.0882(9) Uani 1 1 d . A .
H19A H 1.1285 0.4305 -0.0514 0.106 Uiso 1 1 calc R . .
H19B H 0.9977 0.2579 -0.0652 0.106 Uiso 1 1 calc R . .
C20 C 0.9874(5) 0.4439(6) -0.11307(9) 0.0885(10) Uani 1 1 d . . .
H20A H 0.9797 0.5718 -0.1133 0.106 Uiso 1 1 calc R A .
H20B H 0.8456 0.4008 -0.1270 0.106 Uiso 1 1 calc R . .
C21 C 1.1861(6) 0.3894(6) -0.14220(9) 0.0897(10) Uani 1 1 d . A .
H21A H 1.3283 0.4339 -0.1287 0.108 Uiso 1 1 calc R . .
H21B H 1.1952 0.2616 -0.1419 0.108 Uiso 1 1 calc R . .
C22 C 1.1776(6) 0.4482(7) -0.18921(11) 0.1130(13) Uani 1 1 d . . .
H22A H 1.1686 0.5761 -0.1894 0.136 Uiso 1 1 calc R A .
H22B H 1.0350 0.4041 -0.2026 0.136 Uiso 1 1 calc R . .
C23 C 1.3755(8) 0.3940(9) -0.21869(12) 0.1433(19) Uani 1 1 d . A .
H23A H 1.5146 0.4529 -0.2090 0.215 Uiso 1 1 calc R . .
H23B H 1.3413 0.4260 -0.2492 0.215 Uiso 1 1 calc R . .
H23C H 1.3972 0.2686 -0.2167 0.215 Uiso 1 1 calc R . .
C24 C -0.070(2) 0.115(2) 0.3506(5) 0.113(4) Uani 0.700(5) 1 d PD A 1
H24A H 0.0391 0.1710 0.3711 0.135 Uiso 0.700(5) 1 calc PR A 1
H24B H -0.2110 0.0884 0.3668 0.135 Uiso 0.700(5) 1 calc PR A 1
O5 O 0.0265(9) -0.0410(6) 0.33280(16) 0.1349(15) Uani 0.700(5) 1 d PD A 1
C25 C 0.228(2) -0.0450(12) 0.3150(5) 0.144(4) Uani 0.700(5) 1 d PD A 1
H25A H 0.2637 -0.1638 0.3061 0.217 Uiso 0.700(5) 1 calc PR A 1
H25B H 0.3416 -0.0045 0.3363 0.217 Uiso 0.700(5) 1 calc PR A 1
H25C H 0.2294 0.0303 0.2890 0.217 Uiso 0.700(5) 1 calc PR A 1
C24' C -0.066(5) 0.090(7) 0.3444(15) 0.113(4) Uani 0.300(5) 1 d PD A 2
H24C H -0.1216 -0.0211 0.3323 0.135 Uiso 0.300(5) 1 calc PR A 2
H24D H -0.1475 0.1117 0.3722 0.135 Uiso 0.300(5) 1 calc PR A 2
O5' O 0.176(2) 0.0748(16) 0.3539(4) 0.1349(15) Uani 0.300(5) 1 d PD A 2
C25' C 0.308(6) 0.021(3) 0.3211(12) 0.144(4) Uani 0.300(5) 1 d PD A 2
H25D H 0.4508 -0.0242 0.3331 0.217 Uiso 0.300(5) 1 calc PR A 2
H25E H 0.3397 0.1183 0.3014 0.217 Uiso 0.300(5) 1 calc PR A 2
H25F H 0.2293 -0.0703 0.3046 0.217 Uiso 0.300(5) 1 calc PR A 2

loop_
_atom_site_aniso_label
_atom_site_aniso_U_11
_atom_site_aniso_U_22
_atom_site_aniso_U_33
_atom_site_aniso_U_23
_atom_site_aniso_U_13
_atom_site_aniso_U_12
O1 0.0837(13) 0.1182(18) 0.0646(11) 0.0030(11) 0.0274(9) 0.0152(12)
O2 0.0591(10) 0.1041(16) 0.0547(10) -0.0014(10) 0.0074(7) 0.0134(10)
O3 0.0522(9) 0.1288(18) 0.0487(9) 0.0025(10) 0.0031(7) 0.0123(11)
O4 0.0925(16) 0.1054(19) 0.0838(14) -0.0016(13) -0.0007(12) -0.0047(14)
C1 0.0753(17) 0.082(2) 0.0527(13) -0.0053(13) 0.0051(11) 0.0019(15)
C2 0.0613(15) 0.110(2) 0.0602(15) 0.0062(16) -0.0013(11) 0.0025(17)
C3 0.0534(13) 0.103(2) 0.0601(14) -0.0005(15) -0.0017(10) 0.0020(15)
C4 0.0544(13) 0.087(2) 0.0531(13) -0.0026(13) 0.0064(10) -0.0020(13)
C5 0.0535(13) 0.094(2) 0.0531(13) -0.0016(13) 0.0026(10) 0.0026(14)
C6 0.0654(16) 0.121(3) 0.0612(15) -0.0107(16) -0.0036(12) 0.0199(17)
C7 0.0706(17) 0.121(3) 0.0545(14) -0.0017(16) -0.0069(12) 0.0257(17)
C8 0.0786(18) 0.114(3) 0.0535(14) 0.0063(15) 0.0056(12) 0.0085(18)
C9 0.0615(14) 0.101(2) 0.0545(14) -0.0025(14) 0.0034(11) 0.0012(16)
C10 0.0811(18) 0.110(3) 0.0562(14) 0.0074(16) 0.0132(12) 0.0052(19)
C11 0.0806(18) 0.128(3) 0.0512(14) 0.0000(16) 0.0060(12) 0.0082(19)
C12 0.0737(17) 0.115(3) 0.0589(15) 0.0086(16) 0.0062(12) 0.0034(18)
C13 0.0802(19) 0.128(3) 0.0533(14) 0.0010(16) 0.0055(13) 0.0045(19)
C14 0.0768(17) 0.110(2) 0.0573(14) 0.0066(16) 0.0075(12) 0.0004(18)
C15 0.0816(19) 0.122(3) 0.0555(15) 0.0022(16) 0.0085(13) 0.0095(19)
C16 0.0735(16) 0.116(3) 0.0619(15) 0.0095(17) 0.0072(12) 0.0020(18)
C17 0.0818(19) 0.124(3) 0.0573(15) -0.0037(16) 0.0107(13) 0.0046(19)
C18 0.0755(17) 0.118(3) 0.0615(15) 0.0055(17) 0.0073(12) 0.0018(19)
C19 0.0831(19) 0.123(3) 0.0587(15) -0.0060(16) 0.0059(13) 0.0038(19)
C20 0.0780(18) 0.122(3) 0.0659(16) 0.0064(19) 0.0079(13) -0.001(2)
C21 0.085(2) 0.118(3) 0.0657(17) -0.0051(17) 0.0101(14) 0.003(2)
C22 0.097(2) 0.165(4) 0.077(2) 0.008(2) 0.0157(16) -0.006(3)
C23 0.134(3) 0.218(6) 0.079(2) -0.013(3) 0.037(2) -0.011(4)
C24 0.156(4) 0.093(6) 0.090(6) 0.009(5) 0.048(3) 0.002(3)
O5 0.144(4) 0.114(3) 0.148(4) 0.009(3) 0.036(3) 0.018(3)
C25 0.163(9) 0.104(8) 0.167(6) 0.035(7) 0.070(7) 0.040(7)
C24' 0.156(4) 0.093(6) 0.090(6) 0.009(5) 0.048(3) 0.002(3)
O5' 0.144(4) 0.114(3) 0.148(4) 0.009(3) 0.036(3) 0.018(3)
C25' 0.163(9) 0.104(8) 0.167(6) 0.035(7) 0.070(7) 0.040(7)

loop_
_atom_type_symbol
_atom_type_description
_atom_type_scat_dispersion_real
_atom_type_scat_dispersion_imag
_atom_type_scat_source
C C 0.0181 0.0091 'International Tables Vol C Tables 4.2.6.8 and 6.1.1.4'
H H 0.0000 0.0000 'International Tables Vol C Tables 4.2.6.8 and 6.1.1.4'
O O 0.0492 0.0322 'International Tables Vol C Tables 4.2.6.8 and 6.1.1.4'

loop_
_geom_angle_atom_site_label_1
_geom_angle_atom_site_label_2
_geom_angle_atom_site_label_3
_geom_angle
_geom_angle_publ_flag
C1 O2 C4 110.3(2) y
C8 O3 C5 109.69(19) y
C24' O4 C24 11(3) y
C24' O4 C9 124(2) y
C24 O4 C9 116.0(1) y
O1 C1 O2 120.4(3) y
O1 C1 C2 129.7(2) y
O2 C1 C2 109.9(2) y
C1 C2 C3 104.22(19) y
C1 C2 H2A 110.9 ?
C3 C2 H2A 110.9 ?
C1 C2 H2B 110.9 ?
C3 C2 H2B 110.9 ?
H2A C2 H2B 108.9 ?
C2 C3 C4 103.6(2) y
C2 C3 H3A 111 ?
C4 C3 H3A 111 ?
C2 C3 H3B 111 ?
C4 C3 H3B 111 ?
H3A C3 H3B 109 ?
O2 C4 C5 107.85(19) y
O2 C4 C3 104.79(19) y
C5 C4 C3 115.1(2) y
O2 C4 H4 109.6 ?
C5 C4 H4 109.6 ?
C3 C4 H4 109.6 ?
O3 C5 C6 106.0(2) y
O3 C5 C4 106.35(19) y
C6 C5 C4 116.6(2) y
O3 C5 H5 109.2 ?
C6 C5 H5 109.2 ?
C4 C5 H5 109.2 ?
C5 C6 C7 101.4(2) y
C5 C6 H6A 111.5 ?
C7 C6 H6A 111.5 ?
C5 C6 H6B 111.5 ?
C7 C6 H6B 111.5 ?
H6A C6 H6B 109.3 ?
C8 C7 C6 104.0(2) y
C8 C7 H7A 111 ?
C6 C7 H7A 111 ?
C8 C7 H7B 111 ?
C6 C7 H7B 111 ?
H7A C7 H7B 109 ?
O3 C8 C7 106.0(2) y
O3 C8 C9 110.7(3) y
C7 C8 C9 118.3(3) y
O3 C8 H8 107.1 ?
C7 C8 H8 107.1 ?
C9 C8 H8 107.1 ?
O4 C9 C8 109.8(3) y
O4 C9 C10 106.1(2) y
C8 C9 C10 113.9(3) y
O4 C9 H9 109 ?
C8 C9 H9 109 ?
C10 C9 H9 109 ?
C11 C10 C9 115.8(3) y
C11 C10 H10A 108.3 ?
C9 C10 H10A 108.3 ?
C11 C10 H10B 108.3 ?
C9 C10 H10B 108.3 ?
H10A C10 H10B 107.4 ?
C10 C11 C12 115.9(3) y
C10 C11 H11A 108.3 ?
C12 C11 H11A 108.3 ?
C10 C11 H11B 108.3 ?
C12 C11 H11B 108.3 ?
H11A C11 H11B 107.4 ?
C13 C12 C11 115.4(3) y
C13 C12 H12A 108.4 ?
C11 C12 H12A 108.4 ?
C13 C12 H12B 108.4 ?
C11 C12 H12B 108.4 ?
H12A C12 H12B 107.5 ?
C12 C13 C14 116.0(3) y
C12 C13 H13A 108.3 ?
C14 C13 H13A 108.3 ?
C12 C13 H13B 108.3 ?
C14 C13 H13B 108.3 ?
H13A C13 H13B 107.4 ?
C15 C14 C13 116.0(3) y
C15 C14 H14A 108.3 ?
C13 C14 H14A 108.3 ?
C15 C14 H14B 108.3 ?
C13 C14 H14B 108.3 ?
H14A C14 H14B 107.4 ?
C14 C15 C16 116.1(3) y
C14 C15 H15A 108.3 ?
C16 C15 H15A 108.3 ?
C14 C15 H15B 108.3 ?
C16 C15 H15B 108.3 ?
H15A C15 H15B 107.4 ?
C15 C16 C17 116.0(3) y
C15 C16 H16A 108.3 ?
C17 C16 H16A 108.3 ?
C15 C16 H16B 108.3 ?
C17 C16 H16B 108.3 ?
H16A C16 H16B 107.4 ?
C18 C17 C16 115.6(3) y
C18 C17 H17A 108.4 ?
C16 C17 H17A 108.4 ?
C18 C17 H17B 108.4 ?
C16 C17 H17B 108.4 ?
H17A C17 H17B 107.4 ?
C17 C18 C19 117.2(3) y
C17 C18 H18A 108 ?
C19 C18 H18A 108 ?
C17 C18 H18B 108 ?
C19 C18 H18B 108 ?
H18A C18 H18B 107.2 ?
C20 C19 C18 117.1(3) y
C20 C19 H19A 108 ?
C18 C19 H19A 108 ?
C20 C19 H19B 108 ?
C18 C19 H19B 108 ?
H19A C19 H19B 107.3 ?
C19 C20 C21 118.3(3) y
C19 C20 H20A 107.7 ?
C21 C20 H20A 107.7 ?
C19 C20 H20B 107.7 ?
C21 C20 H20B 107.7 ?
H20A C20 H20B 107.1 ?
C22 C21 C20 116.6(3) y
C22 C21 H21A 108.1 ?
C20 C21 H21A 108.1 ?
C22 C21 H21B 108.1 ?
C20 C21 H21B 108.1 ?
H21A C21 H21B 107.3 ?
C21 C22 C23 117.0(4) y
C21 C22 H22A 108 ?
C23 C22 H22A 108 ?
C21 C22 H22B 108 ?
C23 C22 H22B 108 ?
H22A C22 H22B 107.3 ?
C22 C23 H23A 109.5 ?
C22 C23 H23B 109.5 ?
H23A C23 H23B 109.5 ?
C22 C23 H23C 109.5 ?
H23A C23 H23C 109.5 ?
H23B C23 H23C 109.5 ?
O5 C24 O4 106.60(11) y
O5 C24 H24A 110.4 ?
O4 C24 H24A 110.4 ?
O5 C24 H24B 110.4 ?
O4 C24 H24B 110.4 ?
H24A C24 H24B 108.6 ?
C25 O5 C24 122.5(8) y
O5 C25 H25A 109.5 ?
O5 C25 H25B 109.5 ?
H25A C25 H25B 109.5 ?
O5 C25 H25C 109.5 ?
H25A C25 H25C 109.5 ?
H25B C25 H25C 109.5 ?
O4 C24' O5' 113(2) y
O4 C24' H24C 109 ?
O5' C24' H24C 109 ?
O4 C24' H24D 109 ?
O5' C24' H24D 109 ?
H24C C24' H24D 107.8 ?
C25' O5' C24' 117(2) y
O5' C25' H25D 109.5 ?
O5' C25' H25E 109.5 ?
H25D C25' H25E 109.5 ?
O5' C25' H25F 109.5 ?
H25D C25' H25F 109.5 ?
H25E C25' H25F 109.5 ?

loop_
_geom_bond_atom_site_label_1
_geom_bond_atom_site_label_2
_geom_bond_distance
_geom_bond_publ_flag
O1 C1 1.200(3) y
O2 C1 1.350(3) y
O2 C4 1.461(3) y
O3 C8 1.434(3) y
O3 C5 1.436(3) y
O4 C24' 1.415(16) y
O4 C24 1.415(8) y
O4 C9 1.450(4) y
C1 C2 1.496(4) y
C2 C3 1.499(4) y
C2 H2a 0.97 ?
C2 H2b 0.97 ?
C3 C4 1.514(4) y
C3 H3a 0.97 ?
C3 H3b 0.97 ?
C4 C5 1.507(3) y
C4 H4 0.98 ?
C5 C6 1.507(4) y
C5 H5 0.98 ?
C6 C7 1.514(4) y
C6 H6a 0.97 ?
C6 H6b 0.97 ?
C7 C8 1.485(4) y
C7 H7a 0.97 ?
C7 H7b 0.97 ?
C8 C9 1.489(4) y
C8 H8 0.98 ?
C9 C10 1.510(4) y
C9 H9 0.98 ?
C10 C11 1.501(4) y
C10 H10a 0.97 ?
C10 H10b 0.97 ?
C11 C12 1.510(4) y
C11 H11a 0.97 ?
C11 H11b 0.97 ?
C12 C13 1.498(4) y
C12 H12a 0.97 ?
C12 H12b 0.97 ?
C13 C14 1.501(4) y
C13 H13a 0.97 ?
C13 H13b 0.97 ?
C14 C15 1.499(4) y
C14 H14a 0.97 ?
C14 H14b 0.97 ?
C15 C16 1.500(4) y
C15 H15a 0.97 ?
C15 H15b 0.97 ?
C16 C17 1.509(4) y
C16 H16a 0.97 ?
C16 H16b 0.97 ?
C17 C18 1.489(4) y
C17 H17a 0.97 ?
C17 H17b 0.97 ?
C18 C19 1.505(4) y
C18 H18a 0.97 ?
C18 H18b 0.97 ?
C19 C20 1.481(4) y
C19 H19a 0.97 ?
C19 H19b 0.97 ?
C20 C21 1.500(4) y
C20 H20a 0.97 ?
C20 H20b 0.97 ?
C21 C22 1.471(4) y
C21 H21a 0.97 ?
C21 H21b 0.97 ?
C22 C23 1.503(5) y
C22 H22a 0.97 ?
C22 H22b 0.97 ?
C23 H23a 0.96 ?
C23 H23b 0.96 ?
C23 H23c 0.96 ?
C24 O5 1.410(18) y
C24 H24a 0.97 ?
C24 H24b 0.97 ?
O5 C25 1.281(8) y
C25 H25a 0.96 ?
C25 H25b 0.96 ?
C25 H25c 0.96 ?
C24' O5' 1.43(3) y
C24' H24c 0.97 ?
C24' H24d 0.97 ?
O5' C25' 1.308(16) y
C25' H25d 0.96 ?
C25' H25e 0.96 ?
C25' H25f 0.96 ?

loop_
_geom_torsion_atom_site_label_1
_geom_torsion_atom_site_label_2
_geom_torsion_atom_site_label_3
_geom_torsion_atom_site_label_4
_geom_torsion
_geom_torsion_publ_flag
C4 O2 C1 O1 177.6(3) y
C4 O2 C1 C2 -2.1(3) y
O1 C1 C2 C3 165.6(3) y
O2 C1 C2 C3 -14.8(3) y
C1 C2 C3 C4 24.7(3) y
C1 O2 C4 C5 141.1(2) y
C1 O2 C4 C3 18.0(3) y
C2 C3 C4 O2 -26.1(3) y
C2 C3 C4 C5 -144.4(2) y
C8 O3 C5 C6 -14.3(4) y
C8 O3 C5 C4 -139.1(3) y
O2 C4 C5 O3 -177.7(2) y
C3 C4 C5 O3 -61.2(3) y
O2 C4 C5 C6 64.3(3) y
C3 C4 C5 C6 -179.1(3) y
O3 C5 C6 C7 30.6(3) y
C4 C5 C6 C7 148.8(3) y
C5 C6 C7 C8 -35.4(4) y
C5 O3 C8 C7 -8.7(4) y
C5 O3 C8 C9 -138.2(3) y
C6 C7 C8 O3 27.9(4) y
C6 C7 C8 C9 152.9(3) y
C24' O4 C9 C8 -86.60(18) y
C24 O4 C9 C8 -77.8(6) y
C24' O4 C9 C10 149.90(17) y
C24 O4 C9 C10 158.8(5) y
O3 C8 C9 O4 67.0(3) y
C7 C8 C9 O4 -55.6(4) y
O3 C8 C9 C10 -174.2(2) y
C7 C8 C9 C10 63.2(4) y
O4 C9 C10 C11 -78.2(3) y
C8 C9 C10 C11 160.9(3) y
C9 C10 C11 C12 -179.3(3) y
C10 C11 C12 C13 174.6(3) y
C11 C12 C13 C14 179.3(3) y
C12 C13 C14 C15 177.3(3) y
C13 C14 C15 C16 178.7(3) y
C14 C15 C16 C17 179.7(3) y
C15 C16 C17 C18 179.7(3) y
C16 C17 C18 C19 178.7(3) y
C17 C18 C19 C20 180.0(3) y
C18 C19 C20 C21 -179.2(3) y
C19 C20 C21 C22 179.4(3) y
C20 C21 C22 C23 -179.9(4) y
C24' O4 C24 O5 15(9) y
C9 O4 C24 O5 -121.90(11) y
O4 C24 O5 C25 69.20(16) y
C24 O4 C24' O5' -88(13) y
C9 O4 C24' O5' -41(5) y
O4 C24' O5' C25' -68(5) y
